data_4064042
loop_
_publ_author_name
'Johnson, Tarn C.'
'Clarkson, Guy J.'
'Wills, Martin'

_publ_section_title
;
 (Cyclopentadienone)iron Shvo Complexes: Synthesis and Applications to
 Hydrogen Transfer Reactions
;
_journal_issue 7
_journal_name_full Organometallics
_journal_page_first 1859
_journal_paper_doi 10.1021/om101101r
_journal_volume 30
_journal_year 2011
_chemical_formula_sum 'C23 H26 Fe O5 Si'
_chemical_formula_weight 466.38
_chemical_name_systematic
; 
 ? 
;
_space_group_IT_number 14
_symmetry_cell_setting monoclinic
_symmetry_space_group_name_Hall '-P 2yn'
_symmetry_space_group_name_H-M 'P 1 21/n 1'
_atom_sites_solution_hydrogens geom
_atom_sites_solution_primary direct
_atom_sites_solution_secondary difmap
_audit_creation_method SHELXL-97
_cell_angle_alpha 90.00
_cell_angle_beta 106.380(3)
_cell_angle_gamma 90.00
_cell_formula_units_Z 8
_cell_length_a 23.8945(7)
_cell_length_b 7.1593(2)
_cell_length_c 27.4516(8)
_cell_measurement_reflns_used 7326
_cell_measurement_temperature 100(2)
_cell_measurement_theta_max 29.28
_cell_measurement_theta_min 2.94
_cell_volume 4505.5(2)
_computing_cell_refinement 'CrysAlis RED, Oxford Diffraction Ltd'
_computing_data_collection 'CrysAlis CCD, Oxford Diffraction Ltd'
_computing_data_reduction 'CrysAlis RED, Oxford Diffraction Ltd'
_computing_molecular_graphics 'SHELXTL (Sheldrick, 1997)'
_computing_publication_material 'SHELXTL (Sheldrick, 1997)'
_computing_structure_refinement 'SHELXL-97 (Sheldrick, 1997)'
_computing_structure_solution 'SHELXS-97 (Sheldrick, 1990)'
_diffrn_ambient_temperature 100(2)
_diffrn_detector_area_resol_mean 10.2833
_diffrn_measured_fraction_theta_full 0.996
_diffrn_measured_fraction_theta_max 0.893
_diffrn_measurement_device_type 'Oxford Diffraction Gemini R'
_diffrn_measurement_method '\f & \w scans'
_diffrn_radiation_monochromator graphite
_diffrn_radiation_source 'Enhance (Mo) X-ray Source'
_diffrn_radiation_type MoK\a
_diffrn_radiation_wavelength 0.71073
_diffrn_reflns_av_R_equivalents 0.1002
_diffrn_reflns_av_sigmaI/netI 0.2478
_diffrn_reflns_limit_h_max 31
_diffrn_reflns_limit_h_min -32
_diffrn_reflns_limit_k_max 9
_diffrn_reflns_limit_k_min -9
_diffrn_reflns_limit_l_max 37
_diffrn_reflns_limit_l_min -36
_diffrn_reflns_number 44024
_diffrn_reflns_theta_full 27.00
_diffrn_reflns_theta_max 29.35
_diffrn_reflns_theta_min 2.95
_diffrn_standards_decay_% nil
_exptl_absorpt_coefficient_mu 0.753
_exptl_absorpt_correction_T_max 1.00
_exptl_absorpt_correction_T_min 0.95
_exptl_absorpt_correction_type multi-scan
_exptl_absorpt_process_details 'ABSPACK(CrysAlis, Oxford Diffraction)'
_exptl_crystal_colour yellow
_exptl_crystal_density_diffrn 1.375
_exptl_crystal_density_method 'not measured'
_exptl_crystal_description block
_exptl_crystal_F_000 1952
_exptl_crystal_size_max 0.25
_exptl_crystal_size_mid 0.08
_exptl_crystal_size_min 0.04
_refine_diff_density_max 0.992
_refine_diff_density_min -0.561
_refine_diff_density_rms 0.072
_refine_ls_extinction_method none
_refine_ls_goodness_of_fit_ref 0.745
_refine_ls_hydrogen_treatment constr
_refine_ls_matrix_type full
_refine_ls_number_parameters 552
_refine_ls_number_reflns 11045
_refine_ls_number_restraints 108
_refine_ls_restrained_S_all 0.760
_refine_ls_R_factor_all 0.1408
_refine_ls_R_factor_gt 0.0465
_refine_ls_shift/su_max 0.003
_refine_ls_shift/su_mean 0.000
_refine_ls_structure_factor_coef Fsqd
_refine_ls_weighting_details 'calc w=1/[\s^2^(Fo^2^)+(0.0107P)^2^+0.0000P] where P=(Fo^2^+2Fc^2^)/3'
_refine_ls_weighting_scheme calc
_refine_ls_wR_factor_gt 0.0501
_refine_ls_wR_factor_ref 0.0582
_reflns_number_gt 5020
_reflns_number_total 11045
_reflns_threshold_expression >2sigma(I)
_cod_data_source_file om101101r_si_002.cif
_cod_data_source_block tj2
_cod_original_sg_symbol_H-M P2(1)/n
_cod_database_code 4064042

loop_
_symmetry_equiv_pos_as_xyz
'x, y, z'
'-x+1/2, y+1/2, -z+1/2'
'-x, -y, -z'
'x-1/2, -y-1/2, z-1/2'

loop_
_atom_site_label
_atom_site_type_symbol
_atom_site_fract_x
_atom_site_fract_y
_atom_site_fract_z
_atom_site_U_iso_or_equiv
_atom_site_adp_type
_atom_site_occupancy
_atom_site_symmetry_multiplicity
_atom_site_calc_flag
_atom_site_refinement_flags
Fe1 Fe 0.477958(17) 0.34807(6) 0.135904(15) 0.01062(11) Uani 1 1 d .
C101 C 0.55324(12) 0.7443(4) 0.07522(11) 0.0120(7) Uani 1 1 d .
H10A H 0.5280 0.6774 0.0479 0.014 Uiso 1 1 calc R
C102 C 0.60015(11) 0.8385(4) 0.06728(10) 0.0147(7) Uani 1 1 d U
H10B H 0.6073 0.8345 0.0350 0.018 Uiso 1 1 calc R
C103 C 0.63690(12) 0.9391(4) 0.10667(10) 0.0173(6) Uani 1 1 d U
H10C H 0.6694 1.0044 0.1015 0.021 Uiso 1 1 calc R
C104 C 0.62601(12) 0.9437(4) 0.15341(11) 0.0168(6) Uani 1 1 d U
H10D H 0.6508 1.0145 0.1802 0.020 Uiso 1 1 calc R
C105 C 0.57960(11) 0.8466(4) 0.16183(10) 0.0138(6) Uani 1 1 d U
H10E H 0.5732 0.8489 0.1944 0.017 Uiso 1 1 calc R
C106 C 0.54175(12) 0.7443(4) 0.12214(10) 0.0103(6) Uani 1 1 d U
C107 C 0.49123(11) 0.6437(4) 0.12995(10) 0.0090(6) Uani 1 1 d U
C108 C 0.44181(11) 0.5749(3) 0.09159(10) 0.0081(6) Uani 1 1 d U
C109 C 0.41447(11) 0.5804(3) 0.03436(10) 0.0125(7) Uani 1 1 d .
H10F H 0.4432 0.5412 0.0160 0.015 Uiso 1 1 calc R
C110 C 0.39045(12) 0.7736(3) 0.01767(10) 0.0152(8) Uani 1 1 d .
H11A H 0.3693 0.7712 -0.0185 0.023 Uiso 1 1 calc R
H11B H 0.4227 0.8630 0.0235 0.023 Uiso 1 1 calc R
H11C H 0.3638 0.8112 0.0373 0.023 Uiso 1 1 calc R
O111 O 0.36808(7) 0.4438(2) 0.02788(6) 0.0132(5) Uani 1 1 d U
C112 C 0.34768(11) 0.4403(4) 0.07223(9) 0.0129(6) Uani 1 1 d U
H11D H 0.3343 0.3138 0.0782 0.016 Uiso 1 1 calc R
H11E H 0.3154 0.5303 0.0692 0.016 Uiso 1 1 calc R
C113 C 0.40158(11) 0.4971(4) 0.11447(9) 0.0097(6) Uani 1 1 d U
C114 C 0.42175(10) 0.5107(4) 0.16848(9) 0.0095(6) Uani 1 1 d U
C115 C 0.47472(11) 0.6326(4) 0.17877(10) 0.0096(6) Uani 1 1 d U
O116 O 0.50193(7) 0.6960(2) 0.22066(7) 0.0150(5) Uani 1 1 d .
Si1 Si 0.38563(3) 0.43576(10) 0.21745(3) 0.0116(2) Uani 1 1 d .
C117 C 0.32660(12) 0.2651(4) 0.18735(11) 0.0176(8) Uani 1 1 d .
H11F H 0.3438 0.1550 0.1760 0.026 Uiso 1 1 calc R
H11G H 0.2988 0.3238 0.1581 0.026 Uiso 1 1 calc R
H11H H 0.3062 0.2273 0.2122 0.026 Uiso 1 1 calc R
C118 C 0.44066(11) 0.3222(4) 0.27082(10) 0.0196(8) Uani 1 1 d .
H11I H 0.4567 0.2123 0.2582 0.029 Uiso 1 1 calc R
H11J H 0.4221 0.2836 0.2968 0.029 Uiso 1 1 calc R
H11K H 0.4722 0.4107 0.2856 0.029 Uiso 1 1 calc R
C119 C 0.35019(12) 0.6453(4) 0.23859(11) 0.0191(6) Uani 1 1 d U
C120 C 0.31959(13) 0.5871(4) 0.27746(12) 0.0315(8) Uani 1 1 d U
H12A H 0.3001 0.6956 0.2871 0.047 Uiso 1 1 calc R
H12B H 0.3483 0.5370 0.3075 0.047 Uiso 1 1 calc R
H12C H 0.2906 0.4908 0.2629 0.047 Uiso 1 1 calc R
C121 C 0.39426(12) 0.7993(4) 0.26235(11) 0.0221(7) Uani 1 1 d U
H12D H 0.3743 0.8998 0.2750 0.033 Uiso 1 1 calc R
H12E H 0.4115 0.8493 0.2366 0.033 Uiso 1 1 calc R
H12F H 0.4251 0.7469 0.2905 0.033 Uiso 1 1 calc R
C122 C 0.30500(12) 0.7305(4) 0.19245(11) 0.0240(7) Uani 1 1 d U
H12G H 0.2869 0.8398 0.2033 0.036 Uiso 1 1 calc R
H12H H 0.2749 0.6375 0.1777 0.036 Uiso 1 1 calc R
H12I H 0.3244 0.7685 0.1670 0.036 Uiso 1 1 calc R
C123 C 0.53859(12) 0.3034(4) 0.19284(11) 0.0155(8) Uani 1 1 d .
O124 O 0.57550(9) 0.2812(3) 0.22834(8) 0.0276(6) Uani 1 1 d .
C125 C 0.43986(12) 0.1310(4) 0.13342(10) 0.0161(8) Uani 1 1 d .
O126 O 0.41383(8) -0.0042(3) 0.13048(7) 0.0234(6) Uani 1 1 d .
C127 C 0.51141(13) 0.2781(4) 0.08815(11) 0.0155(8) Uani 1 1 d U
O128 O 0.52999(9) 0.2423(3) 0.05549(8) 0.0281(6) Uani 1 1 d U
Fe2 Fe 0.329241(17) 0.52169(6) 0.582276(15) 0.01514(12) Uani 1 1 d .
C201 C 0.29092(13) 0.2094(4) 0.68385(11) 0.0195(8) Uani 1 1 d .
H20A H 0.3270 0.2696 0.6994 0.023 Uiso 1 1 calc R
C202 C 0.25575(12) 0.1577(4) 0.71346(11) 0.0216(8) Uani 1 1 d .
H20B H 0.2677 0.1817 0.7489 0.026 Uiso 1 1 calc R
C203 C 0.20276(13) 0.0704(4) 0.69153(11) 0.0217(8) Uani 1 1 d .
H20C H 0.1778 0.0363 0.7116 0.026 Uiso 1 1 calc R
C204 C 0.18689(12) 0.0341(4) 0.63985(11) 0.0198(8) Uani 1 1 d .
H20D H 0.1511 -0.0281 0.6247 0.024 Uiso 1 1 calc R
C205 C 0.22168(12) 0.0858(4) 0.61021(12) 0.0170(8) Uani 1 1 d .
H20E H 0.2094 0.0603 0.5748 0.020 Uiso 1 1 calc R
C206 C 0.27527(12) 0.1761(4) 0.63124(11) 0.0138(7) Uani 1 1 d .
C207 C 0.31248(12) 0.2364(4) 0.60057(11) 0.0124(8) Uani 1 1 d .
C208 C 0.37313(12) 0.2884(3) 0.61785(10) 0.0110(7) Uani 1 1 d .
C209 C 0.42469(12) 0.2768(4) 0.66510(11) 0.0158(8) Uani 1 1 d .
H20F H 0.4160 0.3468 0.6936 0.019 Uiso 1 1 calc R
C210 C 0.43990(13) 0.0753(4) 0.68051(11) 0.0223(9) Uani 1 1 d .
H21A H 0.4735 0.0721 0.7108 0.033 Uiso 1 1 calc R
H21B H 0.4495 0.0090 0.6527 0.033 Uiso 1 1 calc R
H21C H 0.4065 0.0148 0.6880 0.033 Uiso 1 1 calc R
O211 O 0.47043(8) 0.3692(3) 0.64958(7) 0.0230(6) Uani 1 1 d .
C212 C 0.45879(11) 0.3655(4) 0.59510(10) 0.0174(8) Uani 1 1 d .
H21D H 0.4799 0.2617 0.5842 0.021 Uiso 1 1 calc R
H21E H 0.4701 0.4848 0.5823 0.021 Uiso 1 1 calc R
C213 C 0.39349(12) 0.3364(4) 0.57671(10) 0.0135(7) Uani 1 1 d .
C214 C 0.34798(11) 0.3243(4) 0.52997(10) 0.0112(7) Uani 1 1 d .
C215 C 0.29950(12) 0.2233(4) 0.54349(11) 0.0125(8) Uani 1 1 d .
O216 O 0.25568(7) 0.1574(3) 0.51341(7) 0.0189(5) Uani 1 1 d .
Si2 Si 0.35131(3) 0.37232(11) 0.46349(3) 0.0127(2) Uani 1 1 d .
C217 C 0.41066(11) 0.5459(4) 0.46647(11) 0.0193(8) Uani 1 1 d .
H21F H 0.4029 0.6601 0.4832 0.029 Uiso 1 1 calc R
H21G H 0.4120 0.5756 0.4320 0.029 Uiso 1 1 calc R
H21H H 0.4482 0.4930 0.4858 0.029 Uiso 1 1 calc R
C218 C 0.27990(11) 0.4679(4) 0.42548(9) 0.0179(8) Uani 1 1 d .
H21I H 0.2711 0.5822 0.4416 0.027 Uiso 1 1 calc R
H21J H 0.2492 0.3753 0.4238 0.027 Uiso 1 1 calc R
H21K H 0.2818 0.4966 0.3911 0.027 Uiso 1 1 calc R
C219 C 0.37066(11) 0.1503(4) 0.43409(10) 0.0136(7) Uani 1 1 d .
C220 C 0.37429(13) 0.1923(4) 0.38004(11) 0.0262(9) Uani 1 1 d .
H22A H 0.3847 0.0780 0.3650 0.039 Uiso 1 1 calc R
H22B H 0.4041 0.2879 0.3815 0.039 Uiso 1 1 calc R
H22C H 0.3364 0.2378 0.3592 0.039 Uiso 1 1 calc R
C221 C 0.32434(11) -0.0034(4) 0.43089(10) 0.0191(8) Uani 1 1 d .
H22D H 0.3346 -0.1140 0.4142 0.029 Uiso 1 1 calc R
H22E H 0.2860 0.0429 0.4112 0.029 Uiso 1 1 calc R
H22F H 0.3231 -0.0364 0.4652 0.029 Uiso 1 1 calc R
C222 C 0.43073(11) 0.0791(4) 0.46544(11) 0.0215(8) Uani 1 1 d .
H22G H 0.4414 -0.0316 0.4490 0.032 Uiso 1 1 calc R
H22H H 0.4291 0.0466 0.4997 0.032 Uiso 1 1 calc R
H22I H 0.4600 0.1771 0.4676 0.032 Uiso 1 1 calc R
C223 C 0.25782(13) 0.5884(4) 0.54190(11) 0.0193(8) Uani 1 1 d .
O224 O 0.21296(8) 0.6245(3) 0.51584(8) 0.0297(6) Uani 1 1 d .
C225 C 0.36990(13) 0.7204(4) 0.57238(11) 0.0228(9) Uani 1 1 d U
O226 O 0.39718(10) 0.8467(3) 0.56673(8) 0.0364(6) Uani 1 1 d U
C227 C 0.32056(13) 0.6186(4) 0.64024(12) 0.0206(9) Uani 1 1 d .
O228 O 0.31483(9) 0.6773(3) 0.67701(8) 0.0341(7) Uani 1 1 d .

loop_
_atom_site_aniso_label
_atom_site_aniso_U_11
_atom_site_aniso_U_22
_atom_site_aniso_U_33
_atom_site_aniso_U_23
_atom_site_aniso_U_13
_atom_site_aniso_U_12
Fe1 0.0112(2) 0.0105(2) 0.0113(2) 0.0006(2) 0.00503(19) 0.0018(2)
C101 0.0102(16) 0.0118(17) 0.0125(16) -0.0021(13) 0.0009(14) -0.0002(13)
C102 0.0143(13) 0.0133(14) 0.0180(13) 0.0085(12) 0.0072(12) 0.0035(12)
C103 0.0147(12) 0.0145(13) 0.0226(12) 0.0060(11) 0.0051(11) 0.0007(10)
C104 0.0148(12) 0.0142(12) 0.0213(12) 0.0016(11) 0.0048(11) 0.0013(10)
C105 0.0146(12) 0.0116(12) 0.0166(11) 0.0006(11) 0.0066(10) 0.0018(11)
C106 0.0112(12) 0.0082(12) 0.0129(11) 0.0016(10) 0.0056(11) 0.0031(10)
C107 0.0109(11) 0.0067(12) 0.0104(11) -0.0021(11) 0.0047(10) 0.0031(10)
C108 0.0089(13) 0.0071(13) 0.0097(12) -0.0009(11) 0.0050(11) 0.0033(11)
C109 0.0088(15) 0.0148(17) 0.0149(16) 0.0021(13) 0.0052(13) -0.0011(13)
C110 0.0144(17) 0.0178(18) 0.0127(16) 0.0008(13) 0.0024(14) 0.0051(13)
O111 0.0129(9) 0.0161(10) 0.0105(9) -0.0018(8) 0.0031(8) -0.0047(8)
C112 0.0126(11) 0.0127(12) 0.0135(11) 0.0007(11) 0.0036(10) -0.0018(10)
C113 0.0103(11) 0.0065(12) 0.0141(11) -0.0002(11) 0.0065(10) 0.0025(10)
C114 0.0111(11) 0.0058(12) 0.0110(11) 0.0031(11) 0.0024(10) 0.0045(10)
C115 0.0126(12) 0.0061(12) 0.0109(12) 0.0041(11) 0.0047(11) 0.0041(11)
O116 0.0136(11) 0.0199(12) 0.0121(10) -0.0032(9) 0.0045(9) -0.0036(9)
Si1 0.0120(4) 0.0108(5) 0.0138(4) 0.0017(4) 0.0065(4) 0.0001(3)
C117 0.0167(17) 0.0107(17) 0.0299(19) 0.0023(14) 0.0140(15) 0.0011(13)
C118 0.0216(17) 0.0189(19) 0.0222(17) 0.0028(15) 0.0124(14) 0.0005(14)
C119 0.0191(11) 0.0181(12) 0.0246(12) -0.0030(10) 0.0134(10) 0.0055(10)
C120 0.0356(15) 0.0268(16) 0.0414(16) 0.0002(13) 0.0263(13) 0.0089(13)
C121 0.0195(14) 0.0208(15) 0.0284(15) -0.0082(12) 0.0105(12) 0.0068(12)
C122 0.0215(14) 0.0204(14) 0.0286(14) -0.0069(13) 0.0047(13) 0.0085(12)
C123 0.0188(17) 0.0099(18) 0.0228(18) 0.0027(14) 0.0140(15) 0.0018(13)
O124 0.0191(12) 0.0386(15) 0.0203(12) 0.0060(11) -0.0023(11) 0.0083(10)
C125 0.0188(17) 0.0170(19) 0.0147(16) -0.0022(15) 0.0083(14) 0.0071(16)
O126 0.0275(13) 0.0114(12) 0.0346(13) -0.0029(11) 0.0140(11) -0.0005(11)
C127 0.0210(16) 0.0099(16) 0.0168(15) 0.0016(13) 0.0073(14) 0.0083(12)
O128 0.0370(13) 0.0283(13) 0.0254(12) 0.0032(10) 0.0192(11) 0.0136(10)
Fe2 0.0163(2) 0.0158(3) 0.0130(2) -0.0001(2) 0.00369(19) -0.0008(2)
C201 0.0200(18) 0.022(2) 0.0178(18) 0.0007(14) 0.0065(15) -0.0050(14)
C202 0.0238(18) 0.0251(19) 0.0178(17) -0.0002(16) 0.0089(15) -0.0029(16)
C203 0.0263(19) 0.0206(19) 0.0252(19) 0.0096(15) 0.0188(16) 0.0062(15)
C204 0.0125(17) 0.0150(19) 0.0309(19) 0.0021(16) 0.0045(15) -0.0015(14)
C205 0.0127(17) 0.0151(18) 0.0222(18) 0.0000(14) 0.0029(15) 0.0005(13)
C206 0.0144(16) 0.0123(18) 0.0154(16) 0.0042(14) 0.0051(14) 0.0026(14)
C207 0.0146(17) 0.0087(17) 0.0136(16) -0.0016(13) 0.0035(14) 0.0004(13)
C208 0.0130(16) 0.0065(17) 0.0125(16) -0.0003(13) 0.0020(14) 0.0015(12)
C209 0.0130(16) 0.0198(19) 0.0123(16) 0.0048(14) -0.0003(14) -0.0014(14)
C210 0.0249(18) 0.0179(19) 0.0168(16) -0.0026(14) -0.0059(15) 0.0030(14)
O211 0.0167(11) 0.0361(13) 0.0131(11) 0.0036(10) -0.0008(10) -0.0066(10)
C212 0.0133(16) 0.0249(19) 0.0140(16) 0.0010(15) 0.0039(14) -0.0009(14)
C213 0.0172(16) 0.0074(16) 0.0150(16) 0.0007(14) 0.0032(14) -0.0017(14)
C214 0.0092(15) 0.0093(17) 0.0152(16) -0.0011(13) 0.0033(13) -0.0007(13)
C215 0.0147(17) 0.0081(17) 0.0146(16) 0.0015(13) 0.0040(14) 0.0060(13)
O216 0.0115(11) 0.0274(13) 0.0162(11) -0.0037(10) 0.0015(9) -0.0073(10)
Si2 0.0135(4) 0.0134(5) 0.0113(4) 0.0014(4) 0.0038(4) -0.0002(4)
C217 0.0192(17) 0.0146(18) 0.0250(17) -0.0021(14) 0.0080(15) 0.0010(14)
C218 0.0211(17) 0.0185(18) 0.0144(15) -0.0006(14) 0.0057(14) 0.0021(14)
C219 0.0148(16) 0.0140(16) 0.0124(15) 0.0027(14) 0.0042(13) -0.0034(14)
C220 0.038(2) 0.019(2) 0.0243(18) -0.0024(15) 0.0133(17) -0.0005(16)
C221 0.0205(17) 0.0159(18) 0.0206(16) -0.0018(15) 0.0052(14) 0.0014(15)
C222 0.0189(17) 0.0182(19) 0.0276(18) 0.0019(14) 0.0071(15) 0.0048(13)
C223 0.030(2) 0.0184(19) 0.0119(16) 0.0001(14) 0.0108(15) 0.0005(15)
O224 0.0209(12) 0.0378(15) 0.0285(13) 0.0061(11) 0.0035(11) 0.0100(11)
C225 0.0270(17) 0.0234(18) 0.0172(16) -0.0026(14) 0.0049(14) -0.0023(14)
O226 0.0537(14) 0.0286(13) 0.0297(12) -0.0063(11) 0.0162(11) -0.0198(12)
C227 0.0220(18) 0.016(2) 0.0222(19) 0.0005(16) 0.0032(16) -0.0037(14)
O228 0.0442(15) 0.0364(16) 0.0225(13) -0.0070(12) 0.0107(12) 0.0029(12)

loop_
_atom_type_symbol
_atom_type_description
_atom_type_scat_dispersion_real
_atom_type_scat_dispersion_imag
_atom_type_scat_source
C C 0.0033 0.0016 'International Tables Vol C Tables 4.2.6.8 and 6.1.1.4'
H H 0.0000 0.0000 'International Tables Vol C Tables 4.2.6.8 and 6.1.1.4'
O O 0.0106 0.0060 'International Tables Vol C Tables 4.2.6.8 and 6.1.1.4'
Si Si 0.0817 0.0704 'International Tables Vol C Tables 4.2.6.8 and 6.1.1.4'
Fe Fe 0.3463 0.8444 'International Tables Vol C Tables 4.2.6.8 and 6.1.1.4'

loop_
_geom_angle_atom_site_label_1
_geom_angle_atom_site_label_2
_geom_angle_atom_site_label_3
_geom_angle
C127 Fe1 C125 93.24(14)
C127 Fe1 C123 99.60(13)
C125 Fe1 C123 98.74(11)
C127 Fe1 C113 118.73(11)
C125 Fe1 C113 92.23(12)
C123 Fe1 C113 139.44(12)
C127 Fe1 C108 89.30(12)
C125 Fe1 C108 122.36(10)
C123 Fe1 C108 137.47(10)
C113 Fe1 C108 39.83(11)
C127 Fe1 C107 96.54(13)
C125 Fe1 C107 158.96(11)
C123 Fe1 C107 97.94(10)
C113 Fe1 C107 66.74(10)
C108 Fe1 C107 39.55(9)
C127 Fe1 C114 156.33(11)
C125 Fe1 C114 96.59(13)
C123 Fe1 C114 100.11(11)
C113 Fe1 C114 39.59(9)
C108 Fe1 C114 67.26(11)
C107 Fe1 C114 67.83(11)
C127 Fe1 C115 133.64(12)
C125 Fe1 C115 132.70(13)
C123 Fe1 C115 81.66(10)
C113 Fe1 C115 62.83(9)
C108 Fe1 C115 63.20(9)
C107 Fe1 C115 38.48(10)
C114 Fe1 C115 38.35(10)
C102 C101 C106 121.9(3)
C102 C101 H10A 119.0
C106 C101 H10A 119.0
C101 C102 C103 119.7(3)
C101 C102 H10B 120.1
C103 C102 H10B 120.1
C104 C103 C102 119.6(3)
C104 C103 H10C 120.2
C102 C103 H10C 120.2
C103 C104 C105 120.9(3)
C103 C104 H10D 119.5
C105 C104 H10D 119.5
C104 C105 C106 120.1(3)
C104 C105 H10E 119.9
C106 C105 H10E 119.9
C101 C106 C105 117.7(3)
C101 C106 C107 121.3(2)
C105 C106 C107 121.0(3)
C108 C107 C106 127.0(3)
C108 C107 C115 105.6(2)
C106 C107 C115 126.0(2)
C108 C107 Fe1 66.95(14)
C106 C107 Fe1 129.52(19)
C115 C107 Fe1 78.39(16)
C113 C108 C107 109.6(2)
C113 C108 C109 108.9(2)
C107 C108 C109 140.9(3)
C113 C108 Fe1 69.52(15)
C107 C108 Fe1 73.49(14)
C109 C108 Fe1 127.91(18)
O111 C109 C110 111.5(2)
O111 C109 C108 101.5(2)
C110 C109 C108 110.5(2)
O111 C109 H10F 111.0
C110 C109 H10F 111.0
C108 C109 H10F 111.0
C109 C110 H11A 109.5
C109 C110 H11B 109.5
H11A C110 H11B 109.5
C109 C110 H11C 109.5
H11A C110 H11C 109.5
H11B C110 H11C 109.5
C112 O111 C109 109.78(19)
O111 C112 C113 103.0(2)
O111 C112 H11D 111.2
C113 C112 H11D 111.2
O111 C112 H11E 111.2
C113 C112 H11E 111.2
H11D C112 H11E 109.1
C108 C113 C114 111.4(2)
C108 C113 C112 107.7(2)
C114 C113 C112 140.6(3)
C108 C113 Fe1 70.64(15)
C114 C113 Fe1 74.04(14)
C112 C113 Fe1 124.85(19)
C113 C114 C115 104.8(2)
C113 C114 Si1 129.7(2)
C115 C114 Si1 124.66(18)
C113 C114 Fe1 66.37(16)
C115 C114 Fe1 78.48(17)
Si1 C114 Fe1 127.75(14)
O116 C115 C114 125.7(3)
O116 C115 C107 127.5(3)
C114 C115 C107 106.5(2)
O116 C115 Fe1 134.17(18)
C114 C115 Fe1 63.17(14)
C107 C115 Fe1 63.12(15)
C118 Si1 C114 108.97(13)
C118 Si1 C117 109.89(12)
C114 Si1 C117 108.23(13)
C118 Si1 C119 112.56(13)
C114 Si1 C119 109.28(13)
C117 Si1 C119 107.82(13)
Si1 C117 H11F 109.5
Si1 C117 H11G 109.5
H11F C117 H11G 109.5
Si1 C117 H11H 109.5
H11F C117 H11H 109.5
H11G C117 H11H 109.5
Si1 C118 H11I 109.5
Si1 C118 H11J 109.5
H11I C118 H11J 109.5
Si1 C118 H11K 109.5
H11I C118 H11K 109.5
H11J C118 H11K 109.5
C120 C119 C121 107.9(2)
C120 C119 C122 108.9(2)
C121 C119 C122 107.6(2)
C120 C119 Si1 110.2(2)
C121 C119 Si1 112.7(2)
C122 C119 Si1 109.4(2)
C119 C120 H12A 109.5
C119 C120 H12B 109.5
H12A C120 H12B 109.5
C119 C120 H12C 109.5
H12A C120 H12C 109.5
H12B C120 H12C 109.5
C119 C121 H12D 109.5
C119 C121 H12E 109.5
H12D C121 H12E 109.5
C119 C121 H12F 109.5
H12D C121 H12F 109.5
H12E C121 H12F 109.5
C119 C122 H12G 109.5
C119 C122 H12H 109.5
H12G C122 H12H 109.5
C119 C122 H12I 109.5
H12G C122 H12I 109.5
H12H C122 H12I 109.5
O124 C123 Fe1 177.9(3)
O126 C125 Fe1 177.4(2)
O128 C127 Fe1 175.0(3)
C225 Fe2 C227 91.75(14)
C225 Fe2 C223 98.95(13)
C227 Fe2 C223 96.63(13)
C225 Fe2 C208 119.38(12)
C227 Fe2 C208 93.64(12)
C223 Fe2 C208 139.92(11)
C225 Fe2 C213 93.02(13)
C227 Fe2 C213 125.85(11)
C223 Fe2 C213 135.47(12)
C208 Fe2 C213 39.40(11)
C225 Fe2 C214 101.38(14)
C227 Fe2 C214 160.23(12)
C223 Fe2 C214 95.85(11)
C208 Fe2 C214 67.08(11)
C213 Fe2 C214 39.63(9)
C225 Fe2 C207 158.40(12)
C227 Fe2 C207 94.79(13)
C223 Fe2 C207 100.70(11)
C208 Fe2 C207 39.71(10)
C213 Fe2 C207 66.55(12)
C214 Fe2 C207 67.81(12)
C225 Fe2 C215 138.26(14)
C227 Fe2 C215 129.85(13)
C223 Fe2 C215 81.59(11)
C208 Fe2 C215 62.48(9)
C213 Fe2 C215 61.95(10)
C214 Fe2 C215 37.91(11)
C207 Fe2 C215 38.20(10)
C202 C201 C206 122.1(3)
C202 C201 H20A 118.9
C206 C201 H20A 118.9
C201 C202 C203 120.0(3)
C201 C202 H20B 120.0
C203 C202 H20B 120.0
C204 C203 C202 118.8(3)
C204 C203 H20C 120.6
C202 C203 H20C 120.6
C205 C204 C203 121.4(3)
C205 C204 H20D 119.3
C203 C204 H20D 119.3
C204 C205 C206 121.1(3)
C204 C205 H20E 119.5
C206 C205 H20E 119.5
C205 C206 C201 116.6(3)
C205 C206 C207 122.3(3)
C201 C206 C207 121.1(3)
C208 C207 C206 127.6(2)
C208 C207 C215 104.5(3)
C206 C207 C215 127.0(2)
C208 C207 Fe2 66.33(15)
C206 C207 Fe2 126.7(2)
C215 C207 Fe2 79.39(16)
C213 C208 C207 110.2(2)
C213 C208 C209 108.7(3)
C207 C208 C209 140.0(3)
C213 C208 Fe2 70.36(16)
C207 C208 Fe2 73.96(14)
C209 C208 Fe2 129.01(18)
O211 C209 C210 112.1(3)
O211 C209 C208 102.9(2)
C210 C209 C208 111.3(2)
O211 C209 H20F 110.1
C210 C209 H20F 110.1
C208 C209 H20F 110.1
C209 C210 H21A 109.5
C209 C210 H21B 109.5
H21A C210 H21B 109.5
C209 C210 H21C 109.5
H21A C210 H21C 109.5
H21B C210 H21C 109.5
C209 O211 C212 110.95(18)
O211 C212 C213 103.2(2)
O211 C212 H21D 111.1
C213 C212 H21D 111.1
O211 C212 H21E 111.1
C213 C212 H21E 111.1
H21D C212 H21E 109.1
C208 C213 C214 111.2(3)
C208 C213 C212 109.1(2)
C214 C213 C212 139.4(3)
C208 C213 Fe2 70.24(17)
C214 C213 Fe2 73.32(16)
C212 C213 Fe2 127.21(19)
C213 C214 C215 104.6(2)
C213 C214 Si2 129.0(2)
C215 C214 Si2 125.15(17)
C213 C214 Fe2 67.05(16)
C215 C214 Fe2 80.25(18)
Si2 C214 Fe2 126.98(14)
O216 C215 C214 126.2(3)
O216 C215 C207 127.3(3)
C214 C215 C207 106.2(2)
O216 C215 Fe2 136.68(19)
C214 C215 Fe2 61.84(14)
C207 C215 Fe2 62.41(14)
C218 Si2 C217 110.13(12)
C218 Si2 C214 109.17(13)
C217 Si2 C214 108.55(12)
C218 Si2 C219 111.37(11)
C217 Si2 C219 107.60(14)
C214 Si2 C219 109.97(12)
Si2 C217 H21F 109.5
Si2 C217 H21G 109.5
H21F C217 H21G 109.5
Si2 C217 H21H 109.5
H21F C217 H21H 109.5
H21G C217 H21H 109.5
Si2 C218 H21I 109.5
Si2 C218 H21J 109.5
H21I C218 H21J 109.5
Si2 C218 H21K 109.5
H21I C218 H21K 109.5
H21J C218 H21K 109.5
C222 C219 C220 107.9(3)
C222 C219 C221 109.7(2)
C220 C219 C221 108.6(2)
C222 C219 Si2 109.91(17)
C220 C219 Si2 109.44(19)
C221 C219 Si2 111.3(2)
C219 C220 H22A 109.5
C219 C220 H22B 109.5
H22A C220 H22B 109.5
C219 C220 H22C 109.5
H22A C220 H22C 109.5
H22B C220 H22C 109.5
C219 C221 H22D 109.5
C219 C221 H22E 109.5
H22D C221 H22E 109.5
C219 C221 H22F 109.5
H22D C221 H22F 109.5
H22E C221 H22F 109.5
C219 C222 H22G 109.5
C219 C222 H22H 109.5
H22G C222 H22H 109.5
C219 C222 H22I 109.5
H22G C222 H22I 109.5
H22H C222 H22I 109.5
O224 C223 Fe2 177.7(3)
O226 C225 Fe2 178.5(3)
O228 C227 Fe2 179.0(3)

loop_
_geom_bond_atom_site_label_1
_geom_bond_atom_site_label_2
_geom_bond_distance
Fe1 C127 1.789(4)
Fe1 C125 1.792(3)
Fe1 C123 1.835(3)
Fe1 C113 2.052(2)
Fe1 C108 2.066(2)
Fe1 C107 2.153(3)
Fe1 C114 2.153(3)
Fe1 C115 2.364(3)
C101 C102 1.377(4)
C101 C106 1.391(4)
C101 H10A 0.9500
C102 C103 1.387(3)
C102 H10B 0.9500
C103 C104 1.380(4)
C103 H10C 0.9500
C104 C105 1.382(4)
C104 H10D 0.9500
C105 C106 1.409(3)
C105 H10E 0.9500
C106 C107 1.473(4)
C107 C108 1.430(3)
C107 C115 1.502(4)
C108 C113 1.403(4)
C108 C109 1.522(3)
C109 O111 1.451(3)
C109 C110 1.518(3)
C109 H10F 1.0000
C110 H11A 0.9800
C110 H11B 0.9800
C110 H11C 0.9800
O111 C112 1.434(3)
C112 C113 1.525(3)
C112 H11D 0.9900
C112 H11E 0.9900
C113 C114 1.427(3)
C114 C115 1.497(4)
C114 Si1 1.869(3)
C115 O116 1.237(3)
Si1 C118 1.857(2)
Si1 C117 1.873(2)
Si1 C119 1.893(3)
C117 H11F 0.9800
C117 H11G 0.9800
C117 H11H 0.9800
C118 H11I 0.9800
C118 H11J 0.9800
C118 H11K 0.9800
C119 C120 1.512(4)
C119 C121 1.537(4)
C119 C122 1.540(3)
C120 H12A 0.9800
C120 H12B 0.9800
C120 H12C 0.9800
C121 H12D 0.9800
C121 H12E 0.9800
C121 H12F 0.9800
C122 H12G 0.9800
C122 H12H 0.9800
C122 H12I 0.9800
C123 O124 1.126(3)
C125 O126 1.141(3)
C127 O128 1.136(4)
Fe2 C225 1.786(3)
Fe2 C227 1.801(4)
Fe2 C223 1.817(3)
Fe2 C208 2.065(2)
Fe2 C213 2.067(3)
Fe2 C214 2.150(3)
Fe2 C207 2.167(3)
Fe2 C215 2.404(3)
C201 C202 1.374(4)
C201 C206 1.406(4)
C201 H20A 0.9500
C202 C203 1.388(4)
C202 H20B 0.9500
C203 C204 1.386(4)
C203 H20C 0.9500
C204 C205 1.368(4)
C204 H20D 0.9500
C205 C206 1.405(4)
C205 H20E 0.9500
C206 C207 1.452(4)
C207 C208 1.441(4)
C207 C215 1.512(4)
C208 C213 1.393(4)
C208 C209 1.519(3)
C209 O211 1.441(4)
C209 C210 1.518(3)
C209 H20F 1.0000
C210 H21A 0.9800
C210 H21B 0.9800
C210 H21C 0.9800
O211 C212 1.442(3)
C212 C213 1.513(3)
C212 H21D 0.9900
C212 H21E 0.9900
C213 C214 1.432(3)
C214 C215 1.499(4)
C214 Si2 1.881(3)
C215 O216 1.230(3)
Si2 C218 1.861(2)
Si2 C217 1.870(3)
Si2 C219 1.898(3)
C217 H21F 0.9800
C217 H21G 0.9800
C217 H21H 0.9800
C218 H21I 0.9800
C218 H21J 0.9800
C218 H21K 0.9800
C219 C222 1.538(3)
C219 C220 1.540(4)
C219 C221 1.545(4)
C220 H22A 0.9800
C220 H22B 0.9800
C220 H22C 0.9800
C221 H22D 0.9800
C221 H22E 0.9800
C221 H22F 0.9800
C222 H22G 0.9800
C222 H22H 0.9800
C222 H22I 0.9800
C223 O224 1.138(3)
C225 O226 1.151(3)
C227 O228 1.137(4)
